data_4071538
loop_
_publ_author_name
'K\"uckmann, Theresa I.'
'Sch\"odel, Frauke'
'S\"anger, Inge'
'Bolte, Michael'
'Wagner, Matthias'
'Lerner, Hans-Wolfram'

_publ_section_title
;
 Mixed-Valence Manganese Carbonyl Complexes with Supersilyl Thiolate
 Ligands: [(OC)4Mn(\m-SSitBu3)2Mn(THF)X] (X = Br, SSitBu3) and
 Na(THF)6[(OC)3Mn(\m-SSitBu3)3MnSSitBu3]
;
_journal_issue 13
_journal_name_full Organometallics
_journal_page_first 3272
_journal_paper_doi 10.1021/om800211k
_journal_volume 27
_journal_year 2008
_chemical_formula_sum 'C36 H70 Mn Na O6 S2 Si2'
_chemical_formula_weight 797.15
_chemical_name_systematic ?
_space_group_IT_number 14
_symmetry_cell_setting monoclinic
_symmetry_space_group_name_Hall '-P 2ybc'
_symmetry_space_group_name_H-M 'P 1 21/c 1'
_atom_sites_solution_hydrogens geom
_atom_sites_solution_primary direct
_atom_sites_solution_secondary difmap
_audit_creation_method SHELXL-97
_cell_angle_alpha 90.00
_cell_angle_beta 104.506(4)
_cell_angle_gamma 90.00
_cell_formula_units_Z 8
_cell_length_a 23.1442(11)
_cell_length_b 17.4691(6)
_cell_length_c 23.2056(12)
_cell_measurement_reflns_used 39015
_cell_measurement_temperature 173(2)
_cell_measurement_theta_max 25.8
_cell_measurement_theta_min 2.8
_cell_volume 9083.1(7)
_computing_cell_refinement 'X-Area (Stoe & Cie, 2001)'
_computing_data_collection 'X-Area (Stoe & Cie, 2001)'
_computing_data_reduction 'X-Area (Stoe & Cie, 2001)'
_computing_molecular_graphics 'XP in SHELXTL-Plus (Sheldrick, 1991)'
_computing_publication_material SHELXL97
_computing_structure_refinement 'SHELXL97 (Sheldrick, 1997) '
_computing_structure_solution 'SHELXS97 (Sheldrick, 1990) '
_diffrn_ambient_temperature 173(2)
_diffrn_measured_fraction_theta_full 0.999
_diffrn_measured_fraction_theta_max 0.988
_diffrn_measurement_device_type 'STOE IPDS II two-circle-diffractometer'
_diffrn_measurement_method \w
_diffrn_radiation_monochromator graphite
_diffrn_radiation_source 'fine-focus sealed tube'
_diffrn_radiation_type MoK\a
_diffrn_radiation_wavelength 0.71073
_diffrn_reflns_av_R_equivalents 0.1118
_diffrn_reflns_av_sigmaI/netI 0.0849
_diffrn_reflns_limit_h_max 28
_diffrn_reflns_limit_h_min -28
_diffrn_reflns_limit_k_max 21
_diffrn_reflns_limit_k_min -20
_diffrn_reflns_limit_l_max 28
_diffrn_reflns_limit_l_min -27
_diffrn_reflns_number 78803
_diffrn_reflns_theta_full 25.00
_diffrn_reflns_theta_max 25.64
_diffrn_reflns_theta_min 2.72
_diffrn_standards_number 0
_exptl_absorpt_coefficient_mu 0.482
_exptl_absorpt_correction_T_max 0.9444
_exptl_absorpt_correction_T_min 0.8649
_exptl_absorpt_correction_type multi-scan
_exptl_absorpt_process_details 'MULABS (Spek, 2003; Blessing, 1995)'
_exptl_crystal_colour 'light brown'
_exptl_crystal_density_diffrn 1.166
_exptl_crystal_density_method 'not measured'
_exptl_crystal_description needle
_exptl_crystal_F_000 3440
_exptl_crystal_size_max 0.31
_exptl_crystal_size_mid 0.12
_exptl_crystal_size_min 0.12
_refine_diff_density_max 0.579
_refine_diff_density_min -0.375
_refine_diff_density_rms 0.072
_refine_ls_extinction_coef 0.00149(15)
_refine_ls_extinction_expression Fc^*^=kFc[1+0.001xFc^2^\l^3^/sin(2\q)]^-1/4^
_refine_ls_extinction_method SHELXL
_refine_ls_goodness_of_fit_ref 0.957
_refine_ls_hydrogen_treatment mixed
_refine_ls_matrix_type full
_refine_ls_number_parameters 867
_refine_ls_number_reflns 17283
_refine_ls_number_restraints 0
_refine_ls_restrained_S_all 0.957
_refine_ls_R_factor_all 0.0884
_refine_ls_R_factor_gt 0.0566
_refine_ls_shift/su_max 0.001
_refine_ls_shift/su_mean 0.000
_refine_ls_structure_factor_coef Fsqd
_refine_ls_weighting_details 'calc w=1/[\s^2^(Fo^2^)+(0.0656P)^2^+0.0000P] where P=(Fo^2^+2Fc^2^)/3'
_refine_ls_weighting_scheme calc
_refine_ls_wR_factor_gt 0.1214
_refine_ls_wR_factor_ref 0.1345
_reflns_number_gt 12021
_reflns_number_total 17283
_reflns_threshold_expression I>2\s(I)
_cod_data_source_file om800211k-file002.cif
_cod_data_source_block wa561
_cod_depositor_comments
;
The following automatic conversions were performed:

'_symmetry_cell_setting' value 'Monoclinic' changed to 'monoclinic'
according to /home/saulius/struct/CIF-dictionaries/cif_core.dic
dictionary named 'cif_core.dic' version 2.4.1 from 2010-06-29.

Automatic conversion script
Id: cif_fix_values 1715 2011-07-08 13:25:40Z adriana 
;
_cod_original_sg_symbol_H-M 'P 21/c'
_cod_database_code 4071538

loop_
_symmetry_equiv_pos_as_xyz
'x, y, z'
'-x, y+1/2, -z+1/2'
'-x, -y, -z'
'x, -y-1/2, z-1/2'

loop_
_atom_site_label
_atom_site_type_symbol
_atom_site_fract_x
_atom_site_fract_y
_atom_site_fract_z
_atom_site_U_iso_or_equiv
_atom_site_adp_type
_atom_site_occupancy
_atom_site_symmetry_multiplicity
_atom_site_calc_flag
_atom_site_refinement_flags
Mn1 Mn 1.05081(3) 0.37898(4) 0.69488(3) 0.03506(18) Uani 1 1 d .
Na1 Na 0.94228(10) 0.45661(13) 0.79132(10) 0.0468(5) Uani 1 1 d .
S1 S 1.05866(6) 0.46099(8) 0.78377(6) 0.0465(3) Uani 1 1 d .
S2 S 0.94227(5) 0.39888(8) 0.68074(6) 0.0387(3) Uani 1 1 d .
Si1 Si 1.13284(6) 0.49605(8) 0.85432(6) 0.0355(3) Uani 1 1 d .
Si2 Si 0.87433(6) 0.44884(7) 0.61015(6) 0.0384(3) Uani 1 1 d .
C1 C 1.0961(3) 0.5638(3) 0.9022(3) 0.0497(14) Uani 1 1 d .
C2 C 1.1698(3) 0.4073(3) 0.9012(3) 0.0599(17) Uani 1 1 d .
C3 C 1.1893(3) 0.5525(3) 0.8224(3) 0.0499(14) Uani 1 1 d .
C4 C 0.8801(3) 0.5599(3) 0.6138(3) 0.0577(16) Uani 1 1 d .
C5 C 0.8816(3) 0.4092(4) 0.5337(3) 0.0503(14) Uani 1 1 d .
C6 C 0.8010(2) 0.4137(3) 0.6283(3) 0.0496(14) Uani 1 1 d .
C7 C 1.0362(2) 0.2955(3) 0.7395(3) 0.0445(13) Uani 1 1 d .
O7 O 1.02816(19) 0.2440(3) 0.7672(2) 0.0648(11) Uani 1 1 d .
C8 C 1.1275(3) 0.3521(3) 0.7089(3) 0.0459(13) Uani 1 1 d .
O8 O 1.1757(2) 0.3286(3) 0.7132(2) 0.0701(13) Uani 1 1 d .
C9 C 1.0668(2) 0.4677(3) 0.6562(2) 0.0445(13) Uani 1 1 d .
O9 O 1.0806(2) 0.5196(3) 0.6335(2) 0.0667(12) Uani 1 1 d .
C10 C 1.0387(3) 0.3228(3) 0.6278(3) 0.0455(14) Uani 1 1 d .
O10 O 1.0355(2) 0.2847(3) 0.5856(2) 0.0686(12) Uani 1 1 d .
C11 C 1.0639(4) 0.6310(4) 0.8652(4) 0.080(2) Uani 1 1 d .
H11A H 1.0922 0.6596 0.8483 0.120 Uiso 1 1 calc R
H11B H 1.0475 0.6650 0.8907 0.120 Uiso 1 1 calc R
H11C H 1.0314 0.6115 0.8329 0.120 Uiso 1 1 calc R
C12 C 1.0498(4) 0.5226(5) 0.9273(4) 0.082(2) Uani 1 1 d .
H12A H 1.0685 0.4790 0.9514 0.123 Uiso 1 1 calc R
H12B H 1.0173 0.5043 0.8945 0.123 Uiso 1 1 calc R
H12C H 1.0338 0.5580 0.9522 0.123 Uiso 1 1 calc R
C13 C 1.1408(4) 0.5981(7) 0.9555(4) 0.117(4) Uani 1 1 d .
H13A H 1.1712 0.6268 0.9417 0.175 Uiso 1 1 calc R
H13B H 1.1600 0.5570 0.9823 0.175 Uiso 1 1 calc R
H13C H 1.1200 0.6327 0.9768 0.175 Uiso 1 1 calc R
C21 C 1.2193(8) 0.4295(6) 0.9531(7) 0.235(10) Uani 1 1 d .
H21A H 1.2497 0.4578 0.9391 0.353 Uiso 1 1 calc R
H21B H 1.2372 0.3833 0.9742 0.353 Uiso 1 1 calc R
H21C H 1.2036 0.4619 0.9801 0.353 Uiso 1 1 calc R
C22 C 1.1948(5) 0.3507(5) 0.8637(5) 0.112(4) Uani 1 1 d .
H22A H 1.1630 0.3344 0.8295 0.167 Uiso 1 1 calc R
H22B H 1.2109 0.3059 0.8880 0.167 Uiso 1 1 calc R
H22C H 1.2268 0.3753 0.8496 0.167 Uiso 1 1 calc R
C23 C 1.1217(6) 0.3619(6) 0.9208(7) 0.172(7) Uani 1 1 d .
H23A H 1.0899 0.3481 0.8857 0.258 Uiso 1 1 calc R
H23B H 1.1050 0.3932 0.9477 0.258 Uiso 1 1 calc R
H23C H 1.1393 0.3153 0.9414 0.258 Uiso 1 1 calc R
C31 C 1.1580(6) 0.6187(5) 0.7819(6) 0.156(6) Uani 1 1 d .
H31A H 1.1291 0.5974 0.7473 0.233 Uiso 1 1 calc R
H31B H 1.1878 0.6488 0.7685 0.233 Uiso 1 1 calc R
H31C H 1.1372 0.6517 0.8044 0.233 Uiso 1 1 calc R
C32 C 1.2404(5) 0.5850(9) 0.8704(4) 0.182(8) Uani 1 1 d .
H32A H 1.2244 0.6127 0.8998 0.272 Uiso 1 1 calc R
H32B H 1.2638 0.6202 0.8523 0.272 Uiso 1 1 calc R
H32C H 1.2661 0.5432 0.8901 0.272 Uiso 1 1 calc R
C33 C 1.2153(3) 0.5054(4) 0.7806(4) 0.072(2) Uani 1 1 d .
H33A H 1.1845 0.4713 0.7573 0.107 Uiso 1 1 calc R
H33B H 1.2487 0.4749 0.8036 0.107 Uiso 1 1 calc R
H33C H 1.2296 0.5395 0.7536 0.107 Uiso 1 1 calc R
C41 C 0.9449(4) 0.5860(4) 0.6189(5) 0.099(3) Uani 1 1 d .
H41A H 0.9584 0.5663 0.5850 0.148 Uiso 1 1 calc R
H41B H 0.9709 0.5664 0.6560 0.148 Uiso 1 1 calc R
H41C H 0.9466 0.6421 0.6190 0.148 Uiso 1 1 calc R
C42 C 0.8642(4) 0.5925(4) 0.6669(4) 0.094(3) Uani 1 1 d .
H42A H 0.8860 0.5652 0.7027 0.142 Uiso 1 1 calc R
H42B H 0.8212 0.5869 0.6626 0.142 Uiso 1 1 calc R
H42C H 0.8749 0.6469 0.6706 0.142 Uiso 1 1 calc R
C43 C 0.8450(5) 0.5980(4) 0.5542(5) 0.116(4) Uani 1 1 d .
H43A H 0.8568 0.5741 0.5207 0.174 Uiso 1 1 calc R
H43B H 0.8542 0.6528 0.5552 0.174 Uiso 1 1 calc R
H43C H 0.8020 0.5909 0.5494 0.174 Uiso 1 1 calc R
C51 C 0.8290(3) 0.4280(6) 0.4801(3) 0.081(2) Uani 1 1 d .
H51A H 0.7918 0.4089 0.4878 0.122 Uiso 1 1 calc R
H51B H 0.8354 0.4036 0.4443 0.122 Uiso 1 1 calc R
H51C H 0.8262 0.4836 0.4743 0.122 Uiso 1 1 calc R
C52 C 0.9387(3) 0.4416(4) 0.5193(3) 0.0547(15) Uani 1 1 d .
H52A H 0.9732 0.4315 0.5527 0.082 Uiso 1 1 calc R
H52B H 0.9342 0.4969 0.5127 0.082 Uiso 1 1 calc R
H52C H 0.9447 0.4168 0.4834 0.082 Uiso 1 1 calc R
C53 C 0.8887(4) 0.3202(4) 0.5364(4) 0.074(2) Uani 1 1 d .
H53A H 0.9228 0.3064 0.5693 0.110 Uiso 1 1 calc R
H53B H 0.8955 0.3015 0.4989 0.110 Uiso 1 1 calc R
H53C H 0.8523 0.2969 0.5429 0.110 Uiso 1 1 calc R
C61 C 0.7454(3) 0.4556(5) 0.5896(4) 0.082(2) Uani 1 1 d .
H61A H 0.7438 0.4481 0.5474 0.122 Uiso 1 1 calc R
H61B H 0.7482 0.5104 0.5988 0.122 Uiso 1 1 calc R
H61C H 0.7092 0.4347 0.5982 0.122 Uiso 1 1 calc R
C62 C 0.7926(4) 0.3268(4) 0.6186(4) 0.081(3) Uani 1 1 d .
H62A H 0.8274 0.2999 0.6431 0.121 Uiso 1 1 calc R
H62B H 0.7887 0.3148 0.5766 0.121 Uiso 1 1 calc R
H62C H 0.7566 0.3104 0.6300 0.121 Uiso 1 1 calc R
C63 C 0.8010(3) 0.4282(4) 0.6942(3) 0.0638(18) Uani 1 1 d .
H63A H 0.8352 0.4021 0.7203 0.096 Uiso 1 1 calc R
H63B H 0.7639 0.4083 0.7017 0.096 Uiso 1 1 calc R
H63C H 0.8038 0.4833 0.7024 0.096 Uiso 1 1 calc R
O71 O 0.8876(2) 0.5418(2) 0.8317(2) 0.0688(13) Uani 1 1 d .
C72 C 0.8886(4) 0.6245(4) 0.8374(5) 0.095(3) Uani 1 1 d .
H72A H 0.9282 0.6416 0.8611 0.114 Uiso 1 1 calc R
H72B H 0.8810 0.6485 0.7976 0.114 Uiso 1 1 calc R
C73 C 0.8445(5) 0.6468(5) 0.8656(8) 0.175(7) Uani 1 1 d .
H73A H 0.8206 0.6894 0.8436 0.210 Uiso 1 1 calc R
H73B H 0.8629 0.6640 0.9067 0.210 Uiso 1 1 calc R
C74 C 0.8060(4) 0.5786(4) 0.8662(5) 0.109(4) Uani 1 1 d .
H74A H 0.7943 0.5753 0.9044 0.131 Uiso 1 1 calc R
H74B H 0.7694 0.5813 0.8332 0.131 Uiso 1 1 calc R
C75 C 0.8422(4) 0.5133(4) 0.8589(4) 0.088(3) Uani 1 1 d .
H75A H 0.8606 0.4898 0.8980 0.105 Uiso 1 1 calc R
H75B H 0.8174 0.4743 0.8331 0.105 Uiso 1 1 calc R
O81 O 0.9184(2) 0.3530(2) 0.8436(2) 0.0645(12) Uani 1 1 d .
C82 C 0.9415(3) 0.3391(4) 0.9067(3) 0.0685(18) Uani 1 1 d .
H82A H 0.9091 0.3392 0.9276 0.082 Uiso 1 1 calc R
H82B H 0.9716 0.3781 0.9250 0.082 Uiso 1 1 calc R
C83 C 0.9698(3) 0.2600(4) 0.9085(4) 0.0734(19) Uani 1 1 d .
H83A H 1.0096 0.2629 0.9001 0.088 Uiso 1 1 calc R
H83B H 0.9736 0.2351 0.9476 0.088 Uiso 1 1 calc R
C84 C 0.9259(3) 0.2180(3) 0.8597(3) 0.0673(18) Uani 1 1 d .
H84A H 0.8936 0.1949 0.8750 0.081 Uiso 1 1 calc R
H84B H 0.9460 0.1772 0.8425 0.081 Uiso 1 1 calc R
C85 C 0.9011(3) 0.2799(4) 0.8135(3) 0.0625(17) Uani 1 1 d .
H85A H 0.9184 0.2748 0.7787 0.075 Uiso 1 1 calc R
H85B H 0.8572 0.2760 0.7996 0.075 Uiso 1 1 calc R
Mn1A Mn 0.45193(3) 0.76548(4) 0.30197(3) 0.03213(17) Uani 1 1 d .
Na1A Na 0.54455(9) 0.69517(11) 0.19043(9) 0.0437(5) Uani 1 1 d .
S1A S 0.53596(6) 0.67811(7) 0.30639(6) 0.0401(3) Uani 1 1 d .
S2A S 0.43256(5) 0.74652(7) 0.19254(5) 0.0365(3) Uani 1 1 d .
Si1A Si 0.60869(6) 0.64374(8) 0.37839(6) 0.0360(3) Uani 1 1 d .
Si2A Si 0.36124(6) 0.69435(8) 0.12757(7) 0.0346(3) Uani 1 1 d .
C1A C 0.6512(3) 0.5724(3) 0.3394(3) 0.0478(14) Uani 1 1 d .
C2A C 0.6582(3) 0.7302(4) 0.4106(3) 0.0674(19) Uani 1 1 d .
C3A C 0.5780(3) 0.5919(4) 0.4386(3) 0.0651(18) Uani 1 1 d .
C4A C 0.3693(3) 0.5833(3) 0.1314(3) 0.0479(13) Uani 1 1 d .
C5A C 0.2853(2) 0.7270(3) 0.1395(3) 0.0493(14) Uani 1 1 d .
C6A C 0.3740(2) 0.7329(3) 0.0523(2) 0.0435(12) Uani 1 1 d .
C7A C 0.4959(2) 0.8458(3) 0.2831(2) 0.0434(12) Uani 1 1 d .
O7A O 0.5231(2) 0.8964(2) 0.2713(2) 0.0674(12) Uani 1 1 d .
C8A C 0.4717(2) 0.7959(3) 0.3779(2) 0.0412(12) Uani 1 1 d .
O8A O 0.4813(2) 0.8216(2) 0.42641(19) 0.0582(11) Uani 1 1 d .
C9A C 0.4125(3) 0.6801(4) 0.3206(3) 0.0466(13) Uani 1 1 d .
O9A O 0.38786(19) 0.6290(3) 0.3352(2) 0.0641(12) Uani 1 1 d .
C10A C 0.3879(2) 0.8241(3) 0.2929(3) 0.0415(13) Uani 1 1 d .
O10A O 0.34641(18) 0.8645(2) 0.29108(19) 0.0604(11) Uani 1 1 d .
C11A C 0.6102(3) 0.5097(4) 0.3045(4) 0.080(2) Uani 1 1 d .
H11D H 0.5925 0.4804 0.3318 0.120 Uiso 1 1 calc R
H11E H 0.6335 0.4754 0.2857 0.120 Uiso 1 1 calc R
H11F H 0.5784 0.5335 0.2738 0.120 Uiso 1 1 calc R
C12A C 0.6776(3) 0.6139(4) 0.2928(3) 0.0674(19) Uani 1 1 d .
H12D H 0.6463 0.6440 0.2661 0.101 Uiso 1 1 calc R
H12E H 0.6933 0.5759 0.2696 0.101 Uiso 1 1 calc R
H12F H 0.7099 0.6479 0.3132 0.101 Uiso 1 1 calc R
C13A C 0.7027(4) 0.5310(5) 0.3837(4) 0.088(3) Uani 1 1 d .
H13D H 0.6874 0.5070 0.4151 0.133 Uiso 1 1 calc R
H13E H 0.7337 0.5682 0.4016 0.133 Uiso 1 1 calc R
H13F H 0.7195 0.4916 0.3626 0.133 Uiso 1 1 calc R
C21A C 0.7230(4) 0.7105(7) 0.4421(7) 0.165(6) Uani 1 1 d .
H21D H 0.7387 0.6739 0.4178 0.247 Uiso 1 1 calc R
H21E H 0.7244 0.6878 0.4810 0.247 Uiso 1 1 calc R
H21F H 0.7472 0.7572 0.4474 0.247 Uiso 1 1 calc R
C22A C 0.6294(4) 0.7863(5) 0.4432(5) 0.103(3) Uani 1 1 d .
H22D H 0.5874 0.7929 0.4219 0.154 Uiso 1 1 calc R
H22E H 0.6500 0.8356 0.4457 0.154 Uiso 1 1 calc R
H22F H 0.6318 0.7672 0.4834 0.154 Uiso 1 1 calc R
C23A C 0.6684(6) 0.7798(6) 0.3574(7) 0.174(7) Uani 1 1 d .
H23D H 0.6874 0.7483 0.3324 0.261 Uiso 1 1 calc R
H23E H 0.6942 0.8234 0.3731 0.261 Uiso 1 1 calc R
H23F H 0.6299 0.7985 0.3335 0.261 Uiso 1 1 calc R
C31A C 0.5426(6) 0.5212(5) 0.4120(6) 0.147(6) Uani 1 1 d .
H31D H 0.5687 0.4859 0.3975 0.221 Uiso 1 1 calc R
H31E H 0.5093 0.5366 0.3789 0.221 Uiso 1 1 calc R
H31F H 0.5271 0.4958 0.4427 0.221 Uiso 1 1 calc R
C32A C 0.6289(5) 0.5677(10) 0.4933(5) 0.199(9) Uani 1 1 d .
H32D H 0.6511 0.6132 0.5111 0.298 Uiso 1 1 calc R
H32E H 0.6560 0.5323 0.4804 0.298 Uiso 1 1 calc R
H32F H 0.6116 0.5424 0.5228 0.298 Uiso 1 1 calc R
C33A C 0.5358(4) 0.6427(4) 0.4638(3) 0.072(2) Uani 1 1 d .
H33D H 0.5555 0.6915 0.4773 0.109 Uiso 1 1 calc R
H33E H 0.5257 0.6166 0.4974 0.109 Uiso 1 1 calc R
H33F H 0.4992 0.6524 0.4326 0.109 Uiso 1 1 calc R
C41A C 0.3809(4) 0.5570(4) 0.1976(3) 0.074(2) Uani 1 1 d .
H41D H 0.4160 0.5835 0.2217 0.110 Uiso 1 1 calc R
H41E H 0.3878 0.5016 0.2001 0.110 Uiso 1 1 calc R
H41F H 0.3460 0.5693 0.2127 0.110 Uiso 1 1 calc R
C42A C 0.4238(3) 0.5552(4) 0.1105(4) 0.074(2) Uani 1 1 d .
H42D H 0.4598 0.5811 0.1334 0.111 Uiso 1 1 calc R
H42E H 0.4180 0.5669 0.0681 0.111 Uiso 1 1 calc R
H42F H 0.4282 0.4998 0.1165 0.111 Uiso 1 1 calc R
C43A C 0.3144(3) 0.5400(4) 0.0942(4) 0.092(3) Uani 1 1 d .
H43D H 0.3078 0.5545 0.0522 0.138 Uiso 1 1 calc R
H43E H 0.2792 0.5534 0.1083 0.138 Uiso 1 1 calc R
H43F H 0.3215 0.4848 0.0984 0.138 Uiso 1 1 calc R
C51A C 0.2329(3) 0.7073(5) 0.0858(4) 0.088(3) Uani 1 1 d .
H51D H 0.2400 0.7303 0.0496 0.132 Uiso 1 1 calc R
H51E H 0.1957 0.7275 0.0926 0.132 Uiso 1 1 calc R
H51F H 0.2298 0.6516 0.0810 0.132 Uiso 1 1 calc R
C52A C 0.2751(3) 0.6915(4) 0.1966(4) 0.068(2) Uani 1 1 d .
H52D H 0.3084 0.7049 0.2303 0.103 Uiso 1 1 calc R
H52E H 0.2727 0.6357 0.1923 0.103 Uiso 1 1 calc R
H52F H 0.2378 0.7111 0.2035 0.103 Uiso 1 1 calc R
C53A C 0.2844(3) 0.8155(3) 0.1476(3) 0.0588(17) Uani 1 1 d .
H53D H 0.2922 0.8406 0.1125 0.088 Uiso 1 1 calc R
H53E H 0.3152 0.8303 0.1831 0.088 Uiso 1 1 calc R
H53F H 0.2451 0.8313 0.1522 0.088 Uiso 1 1 calc R
C61A C 0.3387(4) 0.6868(4) -0.0031(3) 0.078(2) Uani 1 1 d .
H61D H 0.3492 0.6324 0.0022 0.118 Uiso 1 1 calc R
H61E H 0.3490 0.7060 -0.0390 0.118 Uiso 1 1 calc R
H61F H 0.2957 0.6930 -0.0073 0.118 Uiso 1 1 calc R
C62A C 0.3571(4) 0.8177(4) 0.0425(4) 0.069(2) Uani 1 1 d .
H62D H 0.3784 0.8474 0.0771 0.104 Uiso 1 1 calc R
H62E H 0.3140 0.8236 0.0372 0.104 Uiso 1 1 calc R
H62F H 0.3682 0.8362 0.0069 0.104 Uiso 1 1 calc R
C63A C 0.4405(3) 0.7293(5) 0.0516(3) 0.0655(19) Uani 1 1 d .
H63D H 0.4546 0.6763 0.0577 0.098 Uiso 1 1 calc R
H63E H 0.4639 0.7616 0.0835 0.098 Uiso 1 1 calc R
H63F H 0.4452 0.7476 0.0131 0.098 Uiso 1 1 calc R
O71A O 0.58075(18) 0.6103(2) 0.13134(17) 0.0523(10) Uani 1 1 d .
C72A C 0.5896(3) 0.5289(4) 0.1365(3) 0.0588(17) Uani 1 1 d .
H72C H 0.5601 0.5051 0.1554 0.071 Uiso 1 1 calc R
H72D H 0.6302 0.5169 0.1608 0.071 Uiso 1 1 calc R
C73A C 0.5815(4) 0.5004(4) 0.0746(3) 0.079(2) Uani 1 1 d .
H73C H 0.6107 0.4594 0.0733 0.095 Uiso 1 1 calc R
H73D H 0.5407 0.4794 0.0594 0.095 Uiso 1 1 calc R
C74A C 0.5909(4) 0.5666(4) 0.0380(3) 0.076(2) Uani 1 1 d .
H74C H 0.5565 0.5728 0.0030 0.091 Uiso 1 1 calc R
H74D H 0.6275 0.5594 0.0239 0.091 Uiso 1 1 calc R
C75A C 0.5968(3) 0.6342(4) 0.0777(3) 0.0628(16) Uani 1 1 d .
H75C H 0.6384 0.6534 0.0875 0.075 Uiso 1 1 calc R
H75D H 0.5701 0.6758 0.0579 0.075 Uiso 1 1 calc R
O81A O 0.6011(2) 0.7935(3) 0.1683(2) 0.0782(15) Uani 1 1 d .
C82A C 0.6644(5) 0.7965(8) 0.1779(6) 0.153(5) Uani 1 1 d .
H82C H 0.6769 0.7833 0.1413 0.183 Uiso 1 1 calc R
H82D H 0.6846 0.7619 0.2105 0.183 Uiso 1 1 calc R
C83A C 0.6771(8) 0.8812(12) 0.1949(8) 0.225(12) Uani 1 1 d .
H83C H 0.6872 0.8874 0.2387 0.270 Uiso 1 1 calc R
H83D H 0.7109 0.9003 0.1800 0.270 Uiso 1 1 calc R
C84A C 0.6237(10) 0.9224(8) 0.1680(7) 0.200(10) Uani 1 1 d .
H84C H 0.6299 0.9534 0.1343 0.240 Uiso 1 1 calc R
H84D H 0.6133 0.9573 0.1974 0.240 Uiso 1 1 calc R
C85A C 0.5747(5) 0.8665(4) 0.1463(4) 0.105(3) Uani 1 1 d .
H85C H 0.5400 0.8782 0.1626 0.127 Uiso 1 1 calc R
H85D H 0.5617 0.8666 0.1023 0.127 Uiso 1 1 calc R

loop_
_atom_site_aniso_label
_atom_site_aniso_U_11
_atom_site_aniso_U_22
_atom_site_aniso_U_33
_atom_site_aniso_U_23
_atom_site_aniso_U_13
_atom_site_aniso_U_12
Mn1 0.0363(4) 0.0310(4) 0.0385(4) -0.0047(3) 0.0104(3) 0.0002(3)
Na1 0.0499(12) 0.0457(12) 0.0500(13) 0.0011(10) 0.0222(10) 0.0053(9)
S1 0.0336(6) 0.0566(8) 0.0467(8) -0.0209(6) 0.0051(5) 0.0040(6)
S2 0.0339(6) 0.0429(7) 0.0375(7) 0.0031(5) 0.0059(5) 0.0018(5)
Si1 0.0345(7) 0.0321(7) 0.0391(7) -0.0043(6) 0.0081(6) -0.0013(5)
Si2 0.0383(7) 0.0287(7) 0.0429(8) 0.0020(6) 0.0001(6) -0.0026(5)
C1 0.052(3) 0.055(4) 0.043(3) -0.015(3) 0.013(3) -0.007(3)
C2 0.075(4) 0.043(3) 0.050(3) 0.000(3) -0.007(3) 0.002(3)
C3 0.050(3) 0.046(3) 0.056(3) -0.009(3) 0.020(3) -0.010(3)
C4 0.061(4) 0.035(3) 0.069(4) 0.008(3) 0.000(3) -0.001(3)
C5 0.051(3) 0.051(3) 0.044(3) 0.005(3) 0.002(3) -0.009(3)
C6 0.038(3) 0.040(3) 0.064(4) 0.006(3) 0.000(3) 0.003(2)
C7 0.037(3) 0.038(3) 0.058(3) -0.003(3) 0.011(2) 0.005(2)
O7 0.066(3) 0.048(2) 0.085(3) 0.021(2) 0.028(2) 0.008(2)
C8 0.051(3) 0.036(3) 0.055(3) -0.010(2) 0.020(3) -0.007(2)
O8 0.045(2) 0.069(3) 0.098(4) -0.028(3) 0.021(2) 0.001(2)
C9 0.049(3) 0.044(3) 0.039(3) -0.003(3) 0.008(2) 0.003(2)
O9 0.088(3) 0.052(3) 0.062(3) 0.014(2) 0.021(2) -0.018(2)
C10 0.043(3) 0.048(3) 0.043(3) -0.003(2) 0.006(2) 0.001(2)
O10 0.082(3) 0.059(3) 0.062(3) -0.023(2) 0.011(2) 0.009(2)
C11 0.105(6) 0.051(4) 0.101(6) -0.009(4) 0.056(5) 0.022(4)
C12 0.094(5) 0.083(5) 0.087(5) -0.019(4) 0.059(5) -0.014(4)
C13 0.064(5) 0.176(10) 0.100(6) -0.094(7) 0.001(4) 0.011(5)
C21 0.32(2) 0.059(5) 0.183(12) -0.014(6) -0.196(13) 0.038(8)
C22 0.155(9) 0.069(5) 0.126(8) 0.040(5) 0.064(7) 0.063(6)
C23 0.216(14) 0.076(7) 0.277(18) 0.099(10) 0.161(14) 0.052(8)
C31 0.230(13) 0.065(6) 0.235(13) 0.079(7) 0.176(12) 0.062(7)
C32 0.149(9) 0.312(18) 0.096(7) -0.092(9) 0.054(7) -0.190(12)
C33 0.070(4) 0.056(4) 0.108(6) -0.022(4) 0.058(4) -0.009(3)
C41 0.112(7) 0.046(4) 0.156(8) -0.013(5) 0.068(6) -0.034(4)
C42 0.119(7) 0.048(4) 0.131(7) -0.025(5) 0.058(6) -0.017(4)
C43 0.125(7) 0.036(4) 0.146(8) 0.019(5) -0.041(6) 0.000(4)
C51 0.063(4) 0.121(7) 0.046(4) 0.001(4) -0.013(3) 0.000(4)
C52 0.063(4) 0.049(3) 0.051(3) 0.007(3) 0.012(3) -0.005(3)
C53 0.098(5) 0.047(4) 0.080(5) -0.026(3) 0.031(4) -0.025(3)
C61 0.036(3) 0.123(7) 0.081(5) 0.022(5) 0.006(3) 0.016(4)
C62 0.075(5) 0.037(4) 0.147(8) -0.014(4) 0.060(5) -0.023(3)
C63 0.055(4) 0.063(4) 0.076(5) 0.005(3) 0.022(3) -0.008(3)
O71 0.069(3) 0.047(2) 0.107(4) -0.016(2) 0.052(3) -0.008(2)
C72 0.111(6) 0.035(3) 0.164(9) -0.024(4) 0.079(6) -0.008(4)
C73 0.165(11) 0.050(5) 0.38(2) -0.001(8) 0.202(14) 0.001(6)
C74 0.096(6) 0.066(5) 0.197(11) 0.018(6) 0.097(7) 0.015(4)
C75 0.107(6) 0.045(4) 0.142(7) 0.001(4) 0.089(6) 0.003(4)
O81 0.093(3) 0.041(2) 0.066(3) 0.007(2) 0.034(2) 0.005(2)
C82 0.083(5) 0.056(4) 0.077(5) 0.002(3) 0.038(4) -0.011(3)
C83 0.067(4) 0.046(4) 0.105(5) 0.014(4) 0.017(4) 0.002(3)
C84 0.063(4) 0.040(3) 0.100(5) 0.003(3) 0.021(4) 0.004(3)
C85 0.056(4) 0.047(3) 0.090(5) 0.006(3) 0.028(3) 0.003(3)
Mn1A 0.0359(4) 0.0270(3) 0.0356(4) 0.0002(3) 0.0128(3) 0.0038(3)
Na1A 0.0435(11) 0.0446(12) 0.0467(12) -0.0026(10) 0.0182(9) 0.0020(9)
S1A 0.0442(7) 0.0396(7) 0.0359(7) -0.0020(5) 0.0093(5) 0.0136(5)
S2A 0.0354(6) 0.0370(6) 0.0366(6) -0.0022(5) 0.0083(5) -0.0029(5)
Si1A 0.0385(7) 0.0307(7) 0.0361(8) -0.0027(6) 0.0045(6) 0.0070(6)
Si2A 0.0341(7) 0.0254(7) 0.0420(8) -0.0006(6) 0.0055(6) -0.0010(5)
C1A 0.046(3) 0.046(3) 0.046(3) -0.004(2) 0.003(3) 0.015(2)
C2A 0.044(3) 0.048(3) 0.099(5) -0.023(3) -0.002(3) 0.008(3)
C3A 0.080(5) 0.058(4) 0.064(4) 0.023(3) 0.031(4) 0.032(4)
C4A 0.052(3) 0.030(3) 0.061(4) -0.007(2) 0.011(3) -0.006(2)
C5A 0.041(3) 0.048(3) 0.057(3) -0.004(3) 0.009(3) 0.002(2)
C6A 0.052(3) 0.032(3) 0.043(3) -0.002(2) 0.007(2) -0.003(2)
C7A 0.052(3) 0.039(3) 0.039(3) -0.007(2) 0.011(2) 0.001(3)
O7A 0.082(3) 0.047(2) 0.075(3) 0.001(2) 0.022(2) -0.026(2)
C8A 0.048(3) 0.038(3) 0.042(3) 0.003(2) 0.020(2) 0.010(2)
O8A 0.081(3) 0.051(3) 0.045(2) -0.0047(18) 0.020(2) 0.016(2)
C9A 0.049(3) 0.046(3) 0.046(3) 0.005(3) 0.014(3) 0.005(3)
O9A 0.067(3) 0.057(3) 0.072(3) 0.018(2) 0.024(2) -0.013(2)
C10A 0.043(3) 0.038(3) 0.047(3) 0.001(2) 0.016(2) 0.003(2)
O10A 0.059(2) 0.056(2) 0.070(3) 0.001(2) 0.022(2) 0.027(2)
C11A 0.091(5) 0.046(4) 0.104(6) -0.043(4) 0.026(4) -0.002(4)
C12A 0.066(4) 0.074(5) 0.069(4) -0.011(4) 0.030(3) 0.018(4)
C13A 0.090(5) 0.085(6) 0.084(5) -0.002(4) 0.008(4) 0.062(5)
C21A 0.070(6) 0.119(8) 0.257(15) -0.082(9) -0.049(7) 0.013(5)
C22A 0.098(6) 0.078(6) 0.144(8) -0.074(6) 0.052(6) -0.022(4)
C23A 0.216(14) 0.094(8) 0.261(16) -0.071(9) 0.150(13) -0.111(9)
C31A 0.234(14) 0.057(5) 0.214(13) -0.007(7) 0.175(12) -0.036(7)
C32A 0.132(9) 0.36(2) 0.129(9) 0.165(13) 0.074(8) 0.148(12)
C33A 0.089(5) 0.071(5) 0.067(5) 0.010(4) 0.037(4) 0.011(4)
C41A 0.101(5) 0.031(3) 0.092(5) 0.015(3) 0.032(4) 0.011(3)
C42A 0.069(4) 0.043(3) 0.116(6) -0.004(4) 0.034(4) 0.009(3)
C43A 0.078(5) 0.037(4) 0.142(8) -0.017(4) -0.008(5) -0.015(3)
C51A 0.042(4) 0.107(6) 0.101(6) -0.027(5) -0.007(4) 0.008(4)
C52A 0.045(3) 0.073(4) 0.096(5) 0.018(4) 0.036(4) 0.009(3)
C53A 0.066(4) 0.049(4) 0.062(4) 0.000(3) 0.016(3) 0.019(3)
C61A 0.100(6) 0.075(5) 0.052(4) -0.008(4) 0.003(4) -0.022(4)
C62A 0.093(5) 0.055(4) 0.063(5) 0.012(3) 0.026(4) 0.003(4)
C63A 0.062(4) 0.091(5) 0.048(4) 0.008(4) 0.023(3) 0.009(4)
O71A 0.069(3) 0.043(2) 0.053(2) 0.0012(18) 0.031(2) 0.0086(19)
C72A 0.080(4) 0.050(3) 0.057(4) 0.019(3) 0.036(3) 0.024(3)
C73A 0.127(6) 0.051(4) 0.061(4) -0.007(3) 0.029(4) -0.013(4)
C74A 0.123(6) 0.048(4) 0.056(4) -0.004(3) 0.025(4) -0.006(4)
C75A 0.088(5) 0.053(4) 0.061(4) 0.001(3) 0.043(3) 0.003(3)
O81A 0.095(4) 0.060(3) 0.088(4) 0.003(3) 0.038(3) -0.021(3)
C82A 0.099(8) 0.168(12) 0.186(12) 0.044(10) 0.025(7) -0.074(8)
C83A 0.205(17) 0.21(2) 0.209(18) 0.050(15) -0.034(14) -0.154(16)
C84A 0.38(3) 0.104(10) 0.142(12) -0.059(9) 0.115(16) -0.121(15)
C85A 0.189(10) 0.051(4) 0.100(6) 0.008(4) 0.079(7) 0.007(5)

loop_
_atom_type_symbol
_atom_type_description
_atom_type_scat_dispersion_real
_atom_type_scat_dispersion_imag
_atom_type_scat_source
C C 0.0033 0.0016 'International Tables Vol C Tables 4.2.6.8 and 6.1.1.4'
H H 0.0000 0.0000 'International Tables Vol C Tables 4.2.6.8 and 6.1.1.4'
Mn Mn 0.3368 0.7283 'International Tables Vol C Tables 4.2.6.8 and 6.1.1.4'
Na Na 0.0362 0.0249 'International Tables Vol C Tables 4.2.6.8 and 6.1.1.4'
O O 0.0106 0.0060 'International Tables Vol C Tables 4.2.6.8 and 6.1.1.4'
S S 0.1246 0.1234 'International Tables Vol C Tables 4.2.6.8 and 6.1.1.4'
Si Si 0.0817 0.0704 'International Tables Vol C Tables 4.2.6.8 and 6.1.1.4'

loop_
_geom_angle_atom_site_label_1
_geom_angle_atom_site_label_2
_geom_angle_atom_site_label_3
_geom_angle
C8 Mn1 C10 87.0(3)
C8 Mn1 C7 90.2(2)
C10 Mn1 C7 92.5(3)
C8 Mn1 C9 89.9(2)
C10 Mn1 C9 92.5(2)
C7 Mn1 C9 175.0(2)
C8 Mn1 S2 172.19(18)
C10 Mn1 S2 91.63(19)
C7 Mn1 S2 82.19(16)
C9 Mn1 S2 97.83(17)
C8 Mn1 S1 97.93(18)
C10 Mn1 S1 174.98(19)
C7 Mn1 S1 88.60(18)
C9 Mn1 S1 86.47(17)
S2 Mn1 S1 83.67(5)
O71 Na1 O81 93.69(17)
O71 Na1 S1 131.07(15)
O81 Na1 S1 114.93(15)
O71 Na1 S2 138.10(17)
O81 Na1 S2 104.86(14)
S1 Na1 S2 73.86(6)
Si1 S1 Mn1 132.69(7)
Si1 S1 Na1 124.78(8)
Mn1 S1 Na1 99.69(6)
Si2 S2 Mn1 133.00(7)
Si2 S2 Na1 112.95(8)
Mn1 S2 Na1 99.47(6)
C3 Si1 C1 109.9(3)
C3 Si1 C2 112.0(3)
C1 Si1 C2 110.7(3)
C3 Si1 S1 110.1(2)
C1 Si1 S1 103.16(18)
C2 Si1 S1 110.61(19)
C4 Si2 C6 111.0(3)
C4 Si2 C5 111.9(3)
C6 Si2 C5 111.3(3)
C4 Si2 S2 110.0(2)
C6 Si2 S2 102.59(18)
C5 Si2 S2 109.57(19)
C12 C1 C13 106.0(6)
C12 C1 C11 106.6(6)
C13 C1 C11 106.8(7)
C12 C1 Si1 112.3(4)
C13 C1 Si1 113.3(5)
C11 C1 Si1 111.4(4)
C21 C2 C22 107.7(10)
C21 C2 C23 111.5(12)
C22 C2 C23 104.0(8)
C21 C2 Si1 112.5(5)
C22 C2 Si1 111.8(5)
C23 C2 Si1 109.1(6)
C33 C3 C32 108.2(7)
C33 C3 C31 102.6(6)
C32 C3 C31 109.0(9)
C33 C3 Si1 112.7(4)
C32 C3 Si1 112.9(5)
C31 C3 Si1 110.9(5)
C42 C4 C41 105.1(6)
C42 C4 C43 112.9(7)
C41 C4 C43 102.7(7)
C42 C4 Si2 113.0(5)
C41 C4 Si2 110.7(5)
C43 C4 Si2 111.7(5)
C51 C5 C52 107.0(5)
C51 C5 C53 107.4(6)
C52 C5 C53 106.6(6)
C51 C5 Si2 115.2(5)
C52 C5 Si2 109.8(4)
C53 C5 Si2 110.4(4)
C62 C6 C63 105.9(6)
C62 C6 C61 108.9(6)
C63 C6 C61 106.8(5)
C62 C6 Si2 111.3(4)
C63 C6 Si2 112.2(4)
C61 C6 Si2 111.5(4)
O7 C7 Mn1 178.9(5)
O8 C8 Mn1 172.6(5)
O9 C9 Mn1 175.0(5)
O10 C10 Mn1 174.6(5)
C1 C11 H11A 109.5
C1 C11 H11B 109.5
H11A C11 H11B 109.5
C1 C11 H11C 109.5
H11A C11 H11C 109.5
H11B C11 H11C 109.5
C1 C12 H12A 109.5
C1 C12 H12B 109.5
H12A C12 H12B 109.5
C1 C12 H12C 109.5
H12A C12 H12C 109.5
H12B C12 H12C 109.5
C1 C13 H13A 109.5
C1 C13 H13B 109.5
H13A C13 H13B 109.5
C1 C13 H13C 109.5
H13A C13 H13C 109.5
H13B C13 H13C 109.5
C2 C21 H21A 109.5
C2 C21 H21B 109.5
H21A C21 H21B 109.5
C2 C21 H21C 109.5
H21A C21 H21C 109.5
H21B C21 H21C 109.5
C2 C22 H22A 109.5
C2 C22 H22B 109.5
H22A C22 H22B 109.5
C2 C22 H22C 109.5
H22A C22 H22C 109.5
H22B C22 H22C 109.5
C2 C23 H23A 109.5
C2 C23 H23B 109.5
H23A C23 H23B 109.5
C2 C23 H23C 109.5
H23A C23 H23C 109.5
H23B C23 H23C 109.5
C3 C31 H31A 109.5
C3 C31 H31B 109.5
H31A C31 H31B 109.5
C3 C31 H31C 109.5
H31A C31 H31C 109.5
H31B C31 H31C 109.5
C3 C32 H32A 109.5
C3 C32 H32B 109.5
H32A C32 H32B 109.5
C3 C32 H32C 109.5
H32A C32 H32C 109.5
H32B C32 H32C 109.5
C3 C33 H33A 109.5
C3 C33 H33B 109.5
H33A C33 H33B 109.5
C3 C33 H33C 109.5
H33A C33 H33C 109.5
H33B C33 H33C 109.5
C4 C41 H41A 109.5
C4 C41 H41B 109.5
H41A C41 H41B 109.5
C4 C41 H41C 109.5
H41A C41 H41C 109.5
H41B C41 H41C 109.5
C4 C42 H42A 109.5
C4 C42 H42B 109.5
H42A C42 H42B 109.5
C4 C42 H42C 109.5
H42A C42 H42C 109.5
H42B C42 H42C 109.5
C4 C43 H43A 109.5
C4 C43 H43B 109.5
H43A C43 H43B 109.5
C4 C43 H43C 109.5
H43A C43 H43C 109.5
H43B C43 H43C 109.5
C5 C51 H51A 109.5
C5 C51 H51B 109.5
H51A C51 H51B 109.5
C5 C51 H51C 109.5
H51A C51 H51C 109.5
H51B C51 H51C 109.5
C5 C52 H52A 109.5
C5 C52 H52B 109.5
H52A C52 H52B 109.5
C5 C52 H52C 109.5
H52A C52 H52C 109.5
H52B C52 H52C 109.5
C5 C53 H53A 109.5
C5 C53 H53B 109.5
H53A C53 H53B 109.5
C5 C53 H53C 109.5
H53A C53 H53C 109.5
H53B C53 H53C 109.5
C6 C61 H61A 109.5
C6 C61 H61B 109.5
H61A C61 H61B 109.5
C6 C61 H61C 109.5
H61A C61 H61C 109.5
H61B C61 H61C 109.5
C6 C62 H62A 109.5
C6 C62 H62B 109.5
H62A C62 H62B 109.5
C6 C62 H62C 109.5
H62A C62 H62C 109.5
H62B C62 H62C 109.5
C6 C63 H63A 109.5
C6 C63 H63B 109.5
H63A C63 H63B 109.5
C6 C63 H63C 109.5
H63A C63 H63C 109.5
H63B C63 H63C 109.5
C75 O71 C72 107.4(5)
C75 O71 Na1 119.4(4)
C72 O71 Na1 133.2(4)
C73 C72 O71 108.9(6)
C73 C72 H72A 109.9
O71 C72 H72A 109.9
C73 C72 H72B 109.9
O71 C72 H72B 109.9
H72A C72 H72B 108.3
C72 C73 C74 106.9(7)
C72 C73 H73A 110.3
C74 C73 H73A 110.3
C72 C73 H73B 110.3
C74 C73 H73B 110.3
H73A C73 H73B 108.6
C75 C74 C73 105.3(6)
C75 C74 H74A 110.7
C73 C74 H74A 110.7
C75 C74 H74B 110.7
C73 C74 H74B 110.7
H74A C74 H74B 108.8
O71 C75 C74 106.6(6)
O71 C75 H75A 110.4
C74 C75 H75A 110.4
O71 C75 H75B 110.4
C74 C75 H75B 110.4
H75A C75 H75B 108.6
C82 O81 C85 109.0(5)
C82 O81 Na1 125.6(4)
C85 O81 Na1 120.2(4)
O81 C82 C83 103.1(6)
O81 C82 H82A 111.1
C83 C82 H82A 111.1
O81 C82 H82B 111.1
C83 C82 H82B 111.1
H82A C82 H82B 109.1
C84 C83 C82 102.5(6)
C84 C83 H83A 111.3
C82 C83 H83A 111.3
C84 C83 H83B 111.3
C82 C83 H83B 111.3
H83A C83 H83B 109.2
C83 C84 C85 104.2(5)
C83 C84 H84A 110.9
C85 C84 H84A 110.9
C83 C84 H84B 110.9
C85 C84 H84B 110.9
H84A C84 H84B 108.9
O81 C85 C84 105.8(5)
O81 C85 H85A 110.6
C84 C85 H85A 110.6
O81 C85 H85B 110.6
C84 C85 H85B 110.6
H85A C85 H85B 108.7
C10A Mn1A C8A 86.9(2)
C10A Mn1A C7A 91.6(2)
C8A Mn1A C7A 89.3(2)
C10A Mn1A C9A 92.7(2)
C8A Mn1A C9A 91.6(3)
C7A Mn1A C9A 175.7(2)
C10A Mn1A S1A 174.81(19)
C8A Mn1A S1A 97.97(17)
C7A Mn1A S1A 90.22(17)
C9A Mn1A S1A 85.49(18)
C10A Mn1A S2A 91.36(19)
C8A Mn1A S2A 169.22(18)
C7A Mn1A S2A 80.13(17)
C9A Mn1A S2A 99.08(18)
S1A Mn1A S2A 84.15(5)
O81A Na1A O71A 92.03(18)
O81A Na1A S2A 110.63(16)
O71A Na1A S2A 134.51(14)
O81A Na1A S1A 118.87(16)
O71A Na1A S1A 129.26(13)
S2A Na1A S1A 73.75(6)
Si1A S1A Mn1A 131.87(7)
Si1A S1A Na1A 123.80(8)
Mn1A S1A Na1A 98.15(6)
Si2A S2A Mn1A 133.29(7)
Si2A S2A Na1A 114.32(8)
Mn1A S2A Na1A 97.57(6)
C2A Si1A C3A 112.0(3)
C2A Si1A C1A 111.2(3)
C3A Si1A C1A 110.7(3)
C2A Si1A S1A 111.0(2)
C3A Si1A S1A 109.6(2)
C1A Si1A S1A 101.96(18)
C5A Si2A C4A 111.6(3)
C5A Si2A C6A 111.8(2)
C4A Si2A C6A 110.4(3)
C5A Si2A S2A 110.01(19)
C4A Si2A S2A 110.07(19)
C6A Si2A S2A 102.72(17)
C11A C1A C13A 106.8(6)
C11A C1A C12A 105.3(5)
C13A C1A C12A 108.1(6)
C11A C1A Si1A 112.5(4)
C13A C1A Si1A 112.7(4)
C12A C1A Si1A 111.0(4)
C22A C2A C21A 114.5(7)
C22A C2A C23A 102.1(8)
C21A C2A C23A 100.2(9)
C22A C2A Si1A 114.3(5)
C21A C2A Si1A 115.1(5)
C23A C2A Si1A 108.5(6)
C31A C3A C33A 107.0(7)
C31A C3A C32A 109.2(10)
C33A C3A C32A 105.6(7)
C31A C3A Si1A 110.1(6)
C33A C3A Si1A 112.7(5)
C32A C3A Si1A 112.0(6)
C42A C4A C43A 106.9(6)
C42A C4A C41A 105.4(5)
C43A C4A C41A 108.7(6)
C42A C4A Si2A 112.3(4)
C43A C4A Si2A 113.9(4)
C41A C4A Si2A 109.2(4)
C52A C5A C51A 110.4(6)
C52A C5A C53A 106.7(5)
C51A C5A C53A 106.6(6)
C52A C5A Si2A 110.3(4)
C51A C5A Si2A 112.2(5)
C53A C5A Si2A 110.5(4)
C62A C6A C63A 104.8(5)
C62A C6A C61A 108.3(5)
C63A C6A C61A 106.7(5)
C62A C6A Si2A 111.9(4)
C63A C6A Si2A 111.5(4)
C61A C6A Si2A 113.1(4)
O7A C7A Mn1A 179.4(5)
O8A C8A Mn1A 173.8(5)
O9A C9A Mn1A 176.2(5)
O10A C10A Mn1A 175.2(5)
C1A C11A H11D 109.5
C1A C11A H11E 109.5
H11D C11A H11E 109.5
C1A C11A H11F 109.5
H11D C11A H11F 109.5
H11E C11A H11F 109.5
C1A C12A H12D 109.5
C1A C12A H12E 109.5
H12D C12A H12E 109.5
C1A C12A H12F 109.5
H12D C12A H12F 109.5
H12E C12A H12F 109.5
C1A C13A H13D 109.5
C1A C13A H13E 109.5
H13D C13A H13E 109.5
C1A C13A H13F 109.5
H13D C13A H13F 109.5
H13E C13A H13F 109.5
C2A C21A H21D 109.5
C2A C21A H21E 109.5
H21D C21A H21E 109.5
C2A C21A H21F 109.5
H21D C21A H21F 109.5
H21E C21A H21F 109.5
C2A C22A H22D 109.5
C2A C22A H22E 109.5
H22D C22A H22E 109.5
C2A C22A H22F 109.5
H22D C22A H22F 109.5
H22E C22A H22F 109.5
C2A C23A H23D 109.5
C2A C23A H23E 109.5
H23D C23A H23E 109.5
C2A C23A H23F 109.5
H23D C23A H23F 109.5
H23E C23A H23F 109.5
C3A C31A H31D 109.5
C3A C31A H31E 109.5
H31D C31A H31E 109.5
C3A C31A H31F 109.5
H31D C31A H31F 109.5
H31E C31A H31F 109.5
C3A C32A H32D 109.5
C3A C32A H32E 109.5
H32D C32A H32E 109.5
C3A C32A H32F 109.5
H32D C32A H32F 109.5
H32E C32A H32F 109.5
C3A C33A H33D 109.5
C3A C33A H33E 109.5
H33D C33A H33E 109.5
C3A C33A H33F 109.5
H33D C33A H33F 109.5
H33E C33A H33F 109.5
C4A C41A H41D 109.5
C4A C41A H41E 109.5
H41D C41A H41E 109.5
C4A C41A H41F 109.5
H41D C41A H41F 109.5
H41E C41A H41F 109.5
C4A C42A H42D 109.5
C4A C42A H42E 109.5
H42D C42A H42E 109.5
C4A C42A H42F 109.5
H42D C42A H42F 109.5
H42E C42A H42F 109.5
C4A C43A H43D 109.5
C4A C43A H43E 109.5
H43D C43A H43E 109.5
C4A C43A H43F 109.5
H43D C43A H43F 109.5
H43E C43A H43F 109.5
C5A C51A H51D 109.5
C5A C51A H51E 109.5
H51D C51A H51E 109.5
C5A C51A H51F 109.5
H51D C51A H51F 109.5
H51E C51A H51F 109.5
C5A C52A H52D 109.5
C5A C52A H52E 109.5
H52D C52A H52E 109.5
C5A C52A H52F 109.5
H52D C52A H52F 109.5
H52E C52A H52F 109.5
C5A C53A H53D 109.5
C5A C53A H53E 109.5
H53D C53A H53E 109.5
C5A C53A H53F 109.5
H53D C53A H53F 109.5
H53E C53A H53F 109.5
C6A C61A H61D 109.5
C6A C61A H61E 109.5
H61D C61A H61E 109.5
C6A C61A H61F 109.5
H61D C61A H61F 109.5
H61E C61A H61F 109.5
C6A C62A H62D 109.5
C6A C62A H62E 109.5
H62D C62A H62E 109.5
C6A C62A H62F 109.5
H62D C62A H62F 109.5
H62E C62A H62F 109.5
C6A C63A H63D 109.5
C6A C63A H63E 109.5
H63D C63A H63E 109.5
C6A C63A H63F 109.5
H63D C63A H63F 109.5
H63E C63A H63F 109.5
C72A O71A C75A 107.2(4)
C72A O71A Na1A 130.5(3)
C75A O71A Na1A 122.3(3)
O71A C72A C73A 105.6(5)
O71A C72A H72C 110.6
C73A C72A H72C 110.6
O71A C72A H72D 110.6
C73A C72A H72D 110.6
H72C C72A H72D 108.7
C74A C73A C72A 106.9(6)
C74A C73A H73C 110.3
C72A C73A H73C 110.3
C74A C73A H73D 110.3
C72A C73A H73D 110.3
H73C C73A H73D 108.6
C73A C74A C75A 105.7(6)
C73A C74A H74C 110.6
C75A C74A H74C 110.6
C73A C74A H74D 110.6
C75A C74A H74D 110.6
H74C C74A H74D 108.7
O71A C75A C74A 107.5(5)
O71A C75A H75C 110.2
C74A C75A H75C 110.2
O71A C75A H75D 110.2
C74A C75A H75D 110.2
H75C C75A H75D 108.5
C82A O81A C85A 110.4(7)
C82A O81A Na1A 127.9(6)
C85A O81A Na1A 121.5(5)
O81A C82A C83A 101.4(12)
O81A C82A H82C 111.5
C83A C82A H82C 111.5
O81A C82A H82D 111.5
C83A C82A H82D 111.5
H82C C82A H82D 109.3
C84A C83A C82A 106.4(11)
C84A C83A H83C 110.5
C82A C83A H83C 110.5
C84A C83A H83D 110.5
C82A C83A H83D 110.5
H83C C83A H83D 108.6
C83A C84A C85A 108.6(12)
C83A C84A H84C 110.0
C85A C84A H84C 110.0
C83A C84A H84D 110.0
C85A C84A H84D 110.0
H84C C84A H84D 108.3
O81A C85A C84A 103.9(11)
O81A C85A H85C 111.0
C84A C85A H85C 111.0
O81A C85A H85D 111.0
C84A C85A H85D 111.0
H85C C85A H85D 109.0

loop_
_geom_bond_atom_site_label_1
_geom_bond_atom_site_label_2
_geom_bond_distance
Mn1 C8 1.785(6)
Mn1 C10 1.802(6)
Mn1 C7 1.868(6)
Mn1 C9 1.874(6)
Mn1 S2 2.4751(14)
Mn1 S1 2.4804(15)
Na1 O71 2.300(5)
Na1 O81 2.321(5)
Na1 S1 2.744(3)
Na1 S2 2.757(2)
S1 Si1 2.1436(19)
S2 Si2 2.1511(18)
Si1 C3 1.926(6)
Si1 C1 1.956(6)
Si1 C2 1.962(6)
Si2 C4 1.945(6)
Si2 C6 1.948(6)
Si2 C5 1.952(6)
C1 C12 1.523(9)
C1 C13 1.523(9)
C1 C11 1.534(10)
C2 C21 1.491(10)
C2 C22 1.525(10)
C2 C23 1.525(13)
C3 C33 1.509(8)
C3 C32 1.517(10)
C3 C31 1.550(11)
C4 C42 1.485(10)
C4 C41 1.545(10)
C4 C43 1.567(10)
C5 C51 1.542(8)
C5 C52 1.547(8)
C5 C53 1.562(9)
C6 C62 1.540(8)
C6 C63 1.550(9)
C6 C61 1.555(8)
C7 O7 1.148(7)
C8 O8 1.169(7)
C9 O9 1.135(7)
C10 O10 1.172(7)
C11 H11A 0.9800
C11 H11B 0.9800
C11 H11C 0.9800
C12 H12A 0.9800
C12 H12B 0.9800
C12 H12C 0.9800
C13 H13A 0.9800
C13 H13B 0.9800
C13 H13C 0.9800
C21 H21A 0.9800
C21 H21B 0.9800
C21 H21C 0.9800
C22 H22A 0.9800
C22 H22B 0.9800
C22 H22C 0.9800
C23 H23A 0.9800
C23 H23B 0.9800
C23 H23C 0.9800
C31 H31A 0.9800
C31 H31B 0.9800
C31 H31C 0.9800
C32 H32A 0.9800
C32 H32B 0.9800
C32 H32C 0.9800
C33 H33A 0.9800
C33 H33B 0.9800
C33 H33C 0.9800
C41 H41A 0.9800
C41 H41B 0.9800
C41 H41C 0.9800
C42 H42A 0.9800
C42 H42B 0.9800
C42 H42C 0.9800
C43 H43A 0.9800
C43 H43B 0.9800
C43 H43C 0.9800
C51 H51A 0.9800
C51 H51B 0.9800
C51 H51C 0.9800
C52 H52A 0.9800
C52 H52B 0.9800
C52 H52C 0.9800
C53 H53A 0.9800
C53 H53B 0.9800
C53 H53C 0.9800
C61 H61A 0.9800
C61 H61B 0.9800
C61 H61C 0.9800
C62 H62A 0.9800
C62 H62B 0.9800
C62 H62C 0.9800
C63 H63A 0.9800
C63 H63B 0.9800
C63 H63C 0.9800
O71 C75 1.443(8)
O71 C72 1.451(8)
C72 C73 1.397(10)
C72 H72A 0.9900
C72 H72B 0.9900
C73 C74 1.489(11)
C73 H73A 0.9900
C73 H73B 0.9900
C74 C75 1.450(9)
C74 H74A 0.9900
C74 H74B 0.9900
C75 H75A 0.9900
C75 H75B 0.9900
O81 C82 1.449(9)
O81 C85 1.461(8)
C82 C83 1.524(9)
C82 H82A 0.9900
C82 H82B 0.9900
C83 C84 1.508(9)
C83 H83A 0.9900
C83 H83B 0.9900
C84 C85 1.530(9)
C84 H84A 0.9900
C84 H84B 0.9900
C85 H85A 0.9900
C85 H85B 0.9900
Mn1A C10A 1.769(5)
Mn1A C8A 1.787(6)
Mn1A C7A 1.849(6)
Mn1A C9A 1.855(6)
Mn1A S1A 2.4541(14)
Mn1A S2A 2.4877(14)
Na1A O81A 2.295(5)
Na1A O71A 2.314(4)
Na1A S2A 2.755(2)
Na1A S1A 2.764(2)
S1A Si1A 2.1393(19)
S2A Si2A 2.1405(18)
Si1A C2A 1.930(6)
Si1A C3A 1.942(7)
Si1A C1A 1.946(5)
Si2A C5A 1.933(6)
Si2A C4A 1.949(5)
Si2A C6A 1.962(6)
C1A C11A 1.539(9)
C1A C13A 1.545(8)
C1A C12A 1.549(9)
C2A C22A 1.494(9)
C2A C21A 1.532(10)
C2A C23A 1.574(15)
C3A C31A 1.524(13)
C3A C33A 1.540(9)
C3A C32A 1.559(12)
C4A C42A 1.540(9)
C4A C43A 1.543(8)
C4A C41A 1.561(9)
C5A C52A 1.533(9)
C5A C51A 1.545(8)
C5A C53A 1.558(8)
C6A C62A 1.535(9)
C6A C63A 1.545(8)
C6A C61A 1.563(8)
C7A O7A 1.157(7)
C8A O8A 1.180(6)
C9A O9A 1.155(7)
C10A O10A 1.184(6)
C11A H11D 0.9800
C11A H11E 0.9800
C11A H11F 0.9800
C12A H12D 0.9800
C12A H12E 0.9800
C12A H12F 0.9800
C13A H13D 0.9800
C13A H13E 0.9800
C13A H13F 0.9800
C21A H21D 0.9800
C21A H21E 0.9800
C21A H21F 0.9800
C22A H22D 0.9800
C22A H22E 0.9800
C22A H22F 0.9800
C23A H23D 0.9800
C23A H23E 0.9800
C23A H23F 0.9800
C31A H31D 0.9800
C31A H31E 0.9800
C31A H31F 0.9800
C32A H32D 0.9800
C32A H32E 0.9800
C32A H32F 0.9800
C33A H33D 0.9800
C33A H33E 0.9800
C33A H33F 0.9800
C41A H41D 0.9800
C41A H41E 0.9800
C41A H41F 0.9800
C42A H42D 0.9800
C42A H42E 0.9800
C42A H42F 0.9800
C43A H43D 0.9800
C43A H43E 0.9800
C43A H43F 0.9800
C51A H51D 0.9800
C51A H51E 0.9800
C51A H51F 0.9800
C52A H52D 0.9800
C52A H52E 0.9800
C52A H52F 0.9800
C53A H53D 0.9800
C53A H53E 0.9800
C53A H53F 0.9800
C61A H61D 0.9800
C61A H61E 0.9800
C61A H61F 0.9800
C62A H62D 0.9800
C62A H62E 0.9800
C62A H62F 0.9800
C63A H63D 0.9800
C63A H63E 0.9800
C63A H63F 0.9800
O71A C72A 1.438(7)
O71A C75A 1.447(7)
C72A C73A 1.489(9)
C72A H72C 0.9900
C72A H72D 0.9900
C73A C74A 1.483(9)
C73A H73C 0.9900
C73A H73D 0.9900
C74A C75A 1.483(9)
C74A H74C 0.9900
C74A H74D 0.9900
C75A H75C 0.9900
C75A H75D 0.9900
O81A C82A 1.426(11)
O81A C85A 1.450(10)
C82A C83A 1.54(2)
C82A H82C 0.9900
C82A H82D 0.9900
C83A C84A 1.43(2)
C83A H83C 0.9900
C83A H83D 0.9900
C84A C85A 1.486(17)
C84A H84C 0.9900
C84A H84D 0.9900
C85A H85C 0.9900
C85A H85D 0.9900

loop_
_geom_torsion_atom_site_label_1
_geom_torsion_atom_site_label_2
_geom_torsion_atom_site_label_3
_geom_torsion_atom_site_label_4
_geom_torsion
C8 Mn1 S1 Si1 3.0(2)
C10 Mn1 S1 Si1 -164(2)
C7 Mn1 S1 Si1 92.96(19)
C9 Mn1 S1 Si1 -86.5(2)
S2 Mn1 S1 Si1 175.25(11)
C8 Mn1 S1 Na1 -157.92(19)
C10 Mn1 S1 Na1 35(2)
C7 Mn1 S1 Na1 -67.92(17)
C9 Mn1 S1 Na1 112.66(18)
S2 Mn1 S1 Na1 14.38(7)
O71 Na1 S1 Si1 42.9(3)
O81 Na1 S1 Si1 -77.09(18)
S2 Na1 S1 Si1 -176.29(10)
O71 Na1 S1 Mn1 -154.2(2)
O81 Na1 S1 Mn1 85.86(16)
S2 Na1 S1 Mn1 -13.34(6)
C8 Mn1 S2 Si2 -137.9(14)
C10 Mn1 S2 Si2 -58.4(2)
C7 Mn1 S2 Si2 -150.7(2)
C9 Mn1 S2 Si2 34.28(19)
S1 Mn1 S2 Si2 119.81(10)
C8 Mn1 S2 Na1 88.0(14)
C10 Mn1 S2 Na1 167.46(19)
C7 Mn1 S2 Na1 75.15(18)
C9 Mn1 S2 Na1 -99.83(18)
S1 Mn1 S2 Na1 -14.30(7)
O71 Na1 S2 Si2 2.7(2)
O81 Na1 S2 Si2 115.97(16)
S1 Na1 S2 Si2 -131.88(8)
O71 Na1 S2 Mn1 147.9(2)
O81 Na1 S2 Mn1 -98.80(15)
S1 Na1 S2 Mn1 13.36(7)
Mn1 S1 Si1 C3 60.4(2)
Na1 S1 Si1 C3 -142.7(2)
Mn1 S1 Si1 C1 177.7(2)
Na1 S1 Si1 C1 -25.4(2)
Mn1 S1 Si1 C2 -63.9(3)
Na1 S1 Si1 C2 93.0(3)
Mn1 S2 Si2 C4 -77.0(3)
Na1 S2 Si2 C4 52.8(3)
Mn1 S2 Si2 C6 164.9(2)
Na1 S2 Si2 C6 -65.4(2)
Mn1 S2 Si2 C5 46.5(2)
Na1 S2 Si2 C5 176.27(19)
C3 Si1 C1 C12 178.5(5)
C2 Si1 C1 C12 -57.2(6)
S1 Si1 C1 C12 61.2(5)
C3 Si1 C1 C13 -61.4(7)
C2 Si1 C1 C13 62.9(7)
S1 Si1 C1 C13 -178.8(6)
C3 Si1 C1 C11 59.0(5)
C2 Si1 C1 C11 -176.7(5)
S1 Si1 C1 C11 -58.3(5)
C3 Si1 C2 C21 60.3(11)
C1 Si1 C2 C21 -62.8(11)
S1 Si1 C2 C21 -176.5(11)
C3 Si1 C2 C22 -61.0(7)
C1 Si1 C2 C22 175.9(6)
S1 Si1 C2 C22 62.2(6)
C3 Si1 C2 C23 -175.5(7)
C1 Si1 C2 C23 61.4(8)
S1 Si1 C2 C23 -52.3(8)
C1 Si1 C3 C33 -174.9(5)
C2 Si1 C3 C33 61.6(6)
S1 Si1 C3 C33 -61.9(5)
C1 Si1 C3 C32 62.1(8)
C2 Si1 C3 C32 -61.4(8)
S1 Si1 C3 C32 175.1(8)
C1 Si1 C3 C31 -60.6(7)
C2 Si1 C3 C31 175.9(6)
S1 Si1 C3 C31 52.4(7)
C6 Si2 C4 C42 44.9(6)
C5 Si2 C4 C42 169.9(5)
S2 Si2 C4 C42 -68.0(6)
C6 Si2 C4 C41 162.4(5)
C5 Si2 C4 C41 -72.5(6)
S2 Si2 C4 C41 49.6(6)
C6 Si2 C4 C43 -83.7(7)
C5 Si2 C4 C43 41.3(7)
S2 Si2 C4 C43 163.4(6)
C4 Si2 C5 C51 -68.7(6)
C6 Si2 C5 C51 56.2(6)
S2 Si2 C5 C51 169.0(5)
C4 Si2 C5 C52 52.2(5)
C6 Si2 C5 C52 177.1(4)
S2 Si2 C5 C52 -70.2(4)
C4 Si2 C5 C53 169.5(5)
C6 Si2 C5 C53 -65.6(5)
S2 Si2 C5 C53 47.1(5)
C4 Si2 C6 C62 173.6(5)
C5 Si2 C6 C62 48.2(6)
S2 Si2 C6 C62 -68.9(5)
C4 Si2 C6 C63 -68.0(5)
C5 Si2 C6 C63 166.6(4)
S2 Si2 C6 C63 49.5(4)
C4 Si2 C6 C61 51.8(6)
C5 Si2 C6 C61 -73.6(5)
S2 Si2 C6 C61 169.2(5)
C8 Mn1 C7 O7 8(26)
C10 Mn1 C7 O7 95(26)
C9 Mn1 C7 O7 -84(26)
S2 Mn1 C7 O7 -174(100)
S1 Mn1 C7 O7 -90(26)
C10 Mn1 C8 O8 -13(4)
C7 Mn1 C8 O8 80(4)
C9 Mn1 C8 O8 -105(4)
S2 Mn1 C8 O8 67(5)
S1 Mn1 C8 O8 168(4)
C8 Mn1 C9 O9 3(6)
C10 Mn1 C9 O9 -84(6)
C7 Mn1 C9 O9 94(6)
S2 Mn1 C9 O9 -176(100)
S1 Mn1 C9 O9 101(6)
C8 Mn1 C10 O10 4(6)
C7 Mn1 C10 O10 -86(6)
C9 Mn1 C10 O10 94(6)
S2 Mn1 C10 O10 -168(6)
S1 Mn1 C10 O10 171(4)
O81 Na1 O71 C75 -18.8(6)
S1 Na1 O71 C75 -146.8(5)
S2 Na1 O71 C75 98.4(6)
O81 Na1 O71 C72 160.4(8)
S1 Na1 O71 C72 32.3(8)
S2 Na1 O71 C72 -82.4(8)
C75 O71 C72 C73 -1.4(13)
Na1 O71 C72 C73 179.3(9)
O71 C72 C73 C74 -12.2(15)
C72 C73 C74 C75 21.1(15)
C72 O71 C75 C74 14.8(10)
Na1 O71 C75 C74 -165.8(7)
C73 C74 C75 O71 -21.8(13)
O71 Na1 O81 C82 -72.8(5)
S1 Na1 O81 C82 66.3(5)
S2 Na1 O81 C82 145.1(5)
O71 Na1 O81 C85 135.6(4)
S1 Na1 O81 C85 -85.3(4)
S2 Na1 O81 C85 -6.5(5)
C85 O81 C82 C83 31.2(6)
Na1 O81 C82 C83 -123.1(5)
O81 C82 C83 C84 -39.3(7)
C82 C83 C84 C85 32.9(7)
C82 O81 C85 C84 -10.5(7)
Na1 O81 C85 C84 145.4(4)
C83 C84 C85 O81 -14.7(7)
C10A Mn1A S1A Si1A -158(2)
C8A Mn1A S1A Si1A 2.4(2)
C7A Mn1A S1A Si1A 91.75(19)
C9A Mn1A S1A Si1A -88.6(2)
S2A Mn1A S1A Si1A 171.80(10)
C10A Mn1A S1A Na1A 50(2)
C8A Mn1A S1A Na1A -149.57(18)
C7A Mn1A S1A Na1A -60.27(17)
C9A Mn1A S1A Na1A 119.41(19)
S2A Mn1A S1A Na1A 19.79(6)
O81A Na1A S1A Si1A -68.6(2)
O71A Na1A S1A Si1A 51.6(2)
S2A Na1A S1A Si1A -173.60(9)
O81A Na1A S1A Mn1A 86.51(19)
O71A Na1A S1A Mn1A -153.29(17)
S2A Na1A S1A Mn1A -18.47(6)
C10A Mn1A S2A Si2A -63.1(2)
C8A Mn1A S2A Si2A -143.8(9)
C7A Mn1A S2A Si2A -154.48(19)
C9A Mn1A S2A Si2A 29.8(2)
S1A Mn1A S2A Si2A 114.28(10)
C10A Mn1A S2A Na1A 162.78(18)
C8A Mn1A S2A Na1A 82.1(9)
C7A Mn1A S2A Na1A 71.41(18)
C9A Mn1A S2A Na1A -104.30(18)
S1A Mn1A S2A Na1A -19.83(6)
O81A Na1A S2A Si2A 117.86(17)
O71A Na1A S2A Si2A 2.8(2)
S1A Na1A S2A Si2A -126.82(8)
O81A Na1A S2A Mn1A -97.13(17)
O71A Na1A S2A Mn1A 147.83(17)
S1A Na1A S2A Mn1A 18.19(6)
Mn1A S1A Si1A C2A -62.4(3)
Na1A S1A Si1A C2A 83.6(3)
Mn1A S1A Si1A C3A 61.8(3)
Na1A S1A Si1A C3A -152.2(2)
Mn1A S1A Si1A C1A 179.1(2)
Na1A S1A Si1A C1A -34.9(2)
Mn1A S2A Si2A C5A 45.2(2)
Na1A S2A Si2A C5A 173.8(2)
Mn1A S2A Si2A C4A -78.2(2)
Na1A S2A Si2A C4A 50.5(2)
Mn1A S2A Si2A C6A 164.30(18)
Na1A S2A Si2A C6A -67.05(19)
C2A Si1A C1A C11A -170.7(5)
C3A Si1A C1A C11A 64.1(5)
S1A Si1A C1A C11A -52.4(5)
C2A Si1A C1A C13A 68.5(6)
C3A Si1A C1A C13A -56.7(6)
S1A Si1A C1A C13A -173.2(5)
C2A Si1A C1A C12A -52.9(5)
C3A Si1A C1A C12A -178.1(5)
S1A Si1A C1A C12A 65.4(4)
C3A Si1A C2A C22A -53.5(7)
C1A Si1A C2A C22A -178.0(6)
S1A Si1A C2A C22A 69.3(7)
C3A Si1A C2A C21A 82.1(9)
C1A Si1A C2A C21A -42.4(9)
S1A Si1A C2A C21A -155.1(8)
C3A Si1A C2A C23A -166.7(7)
C1A Si1A C2A C23A 68.9(7)
S1A Si1A C2A C23A -43.9(7)
C2A Si1A C3A C31A -176.3(6)
C1A Si1A C3A C31A -51.6(7)
S1A Si1A C3A C31A 60.1(7)
C2A Si1A C3A C33A 64.3(6)
C1A Si1A C3A C33A -170.9(5)
S1A Si1A C3A C33A -59.3(6)
C2A Si1A C3A C32A -54.6(9)
C1A Si1A C3A C32A 70.1(9)
S1A Si1A C3A C32A -178.2(8)
C5A Si2A C4A C42A 169.2(5)
C6A Si2A C4A C42A 44.2(5)
S2A Si2A C4A C42A -68.4(5)
C5A Si2A C4A C43A 47.5(6)
C6A Si2A C4A C43A -77.5(6)
S2A Si2A C4A C43A 169.9(5)
C5A Si2A C4A C41A -74.3(5)
C6A Si2A C4A C41A 160.8(4)
S2A Si2A C4A C41A 48.1(5)
C4A Si2A C5A C52A 52.1(5)
C6A Si2A C5A C52A 176.2(4)
S2A Si2A C5A C52A -70.3(5)
C4A Si2A C5A C51A -71.3(6)
C6A Si2A C5A C51A 52.8(6)
S2A Si2A C5A C51A 166.2(5)
C4A Si2A C5A C53A 169.8(4)
C6A Si2A C5A C53A -66.0(5)
S2A Si2A C5A C53A 47.4(5)
C5A Si2A C6A C62A 45.0(5)
C4A Si2A C6A C62A 169.8(5)
S2A Si2A C6A C62A -72.9(5)
C5A Si2A C6A C63A 162.0(4)
C4A Si2A C6A C63A -73.2(5)
S2A Si2A C6A C63A 44.1(4)
C5A Si2A C6A C61A -77.7(5)
C4A Si2A C6A C61A 47.1(5)
S2A Si2A C6A C61A 164.4(4)
C10A Mn1A C7A O7A 6(49)
C8A Mn1A C7A O7A -81(49)
C9A Mn1A C7A O7A 177(100)
S1A Mn1A C7A O7A -179(100)
S2A Mn1A C7A O7A 97(49)
C10A Mn1A C8A O8A -19(5)
C7A Mn1A C8A O8A 73(5)
C9A Mn1A C8A O8A -112(5)
S1A Mn1A C8A O8A 163(5)
S2A Mn1A C8A O8A 62(5)
C10A Mn1A C9A O9A -69(8)
C8A Mn1A C9A O9A 18(8)
C7A Mn1A C9A O9A 120(7)
S1A Mn1A C9A O9A 116(8)
S2A Mn1A C9A O9A -161(8)
C8A Mn1A C10A O10A -2(6)
C7A Mn1A C10A O10A -92(6)
C9A Mn1A C10A O10A 89(6)
S1A Mn1A C10A O10A 158(4)
S2A Mn1A C10A O10A -172(6)
O81A Na1A O71A C72A 150.1(5)
S2A Na1A O71A C72A -88.0(5)
S1A Na1A O71A C72A 19.3(6)
O81A Na1A O71A C75A -32.6(5)
S2A Na1A O71A C75A 89.3(5)
S1A Na1A O71A C75A -163.4(4)
C75A O71A C72A C73A -27.5(7)
Na1A O71A C72A C73A 150.1(5)
O71A C72A C73A C74A 21.1(8)
C72A C73A C74A C75A -6.9(9)
C72A O71A C75A C74A 23.5(7)
Na1A O71A C75A C74A -154.3(5)
C73A C74A C75A O71A -9.8(9)
O71A Na1A O81A C82A -58.2(9)
S2A Na1A O81A C82A 162.1(8)
S1A Na1A O81A C82A 79.8(9)
O71A Na1A O81A C85A 127.5(6)
S2A Na1A O81A C85A -12.2(6)
S1A Na1A O81A C85A -94.5(6)
C85A O81A C82A C83A 31.2(12)
Na1A O81A C82A C83A -143.6(8)
O81A C82A C83A C84A -26.0(17)
C82A C83A C84A C85A 12(2)
C82A O81A C85A C84A -24.6(11)
Na1A O81A C85A C84A 150.6(7)
C83A C84A C85A O81A 6.4(16)
